data_2230013
loop_
_publ_author_name
'Saeed, Sohail'
'Rashid, Naghmana'
'Ng, Seik Weng'
'Tiekink, Edward R. T.'

_publ_section_title
;
 4-Nitro-<i>N</i>-(4-nitrobenzoyl)benzamide
;
_journal_coeditor_code HB5852
_journal_issue 5
_journal_name_full 'Acta Crystallographica Section E'
_journal_page_first o1194
_journal_paper_doi 10.1107/S1600536811014450
_journal_volume 67
_journal_year 2011
_chemical_formula_iupac 'C14 H9 N3 O6'
_chemical_formula_moiety 'C14 H9 N3 O6'
_chemical_formula_sum 'C14 H9 N3 O6'
_chemical_formula_weight 315.24
_chemical_name_systematic
;
4-Nitro-<i>N</i>-(4-nitrobenzoyl)benzamide
;
_space_group_IT_number 61
_symmetry_cell_setting orthorhombic
_symmetry_space_group_name_Hall '-P 2ac 2ab'
_symmetry_space_group_name_H-M 'P b c a'
_atom_sites_solution_hydrogens geom
_atom_sites_solution_primary direct
_atom_sites_solution_secondary difmap
_audit_creation_method SHELXL-97
_cell_angle_alpha 90.00
_cell_angle_beta 90.00
_cell_angle_gamma 90.00
_cell_formula_units_Z 8
_cell_length_a 13.4757(7)
_cell_length_b 8.5170(6)
_cell_length_c 24.6285(17)
_cell_measurement_reflns_used 2137
_cell_measurement_temperature 295(2)
_cell_measurement_theta_max 29.2863
_cell_measurement_theta_min 2.3866
_cell_volume 2826.7(3)
_computing_cell_refinement 'CrysAlis PRO (Agilent, 2010)'
_computing_data_collection 'CrysAlis PRO (Agilent, 2010)'
_computing_data_reduction 'CrysAlis PRO (Agilent, 2010)'
_computing_molecular_graphics 'ORTEP-3 (Farrugia, 1997) and DIAMOND (Brandenburg, 2006)'
_computing_publication_material 'publCIF (Westrip, 2010)'
_computing_structure_refinement 'SHELXL97 (Sheldrick, 2008)'
_computing_structure_solution 'SHELXS97 (Sheldrick, 2008)'
_diffrn_ambient_temperature 295(2)
_diffrn_detector_area_resol_mean 10.4041
_diffrn_measured_fraction_theta_full 0.999
_diffrn_measured_fraction_theta_max 0.999
_diffrn_measurement_device_type 'Agilent Technologies SuperNova Dual diffractometer with an Atlas detector'
_diffrn_measurement_method \w
_diffrn_radiation_monochromator Mirror
_diffrn_radiation_source 'SuperNova (Mo) X-ray Source'
_diffrn_radiation_type MoK\a
_diffrn_radiation_wavelength 0.71073
_diffrn_reflns_av_R_equivalents 0.0669
_diffrn_reflns_av_sigmaI/netI 0.0547
_diffrn_reflns_limit_h_max 16
_diffrn_reflns_limit_h_min -16
_diffrn_reflns_limit_k_max 8
_diffrn_reflns_limit_k_min -10
_diffrn_reflns_limit_l_max 29
_diffrn_reflns_limit_l_min -29
_diffrn_reflns_number 13745
_diffrn_reflns_theta_full 25.05
_diffrn_reflns_theta_max 25.05
_diffrn_reflns_theta_min 2.95
_diffrn_standards_decay_% 0
_diffrn_standards_interval_count 0
_diffrn_standards_interval_time 0
_diffrn_standards_number 0
_exptl_absorpt_coefficient_mu 0.119
_exptl_absorpt_correction_T_max 0.9941
_exptl_absorpt_correction_T_min 0.9652
_exptl_absorpt_correction_type multi-scan
_exptl_absorpt_process_details '(CrysAlis PRO; Agilent, 2010)'
_exptl_crystal_colour Colorless
_exptl_crystal_density_diffrn 1.482
_exptl_crystal_density_method 'not measured'
_exptl_crystal_description Prism
_exptl_crystal_F_000 1296
_exptl_crystal_size_max 0.30
_exptl_crystal_size_mid 0.15
_exptl_crystal_size_min 0.05
_refine_diff_density_max 0.384
_refine_diff_density_min -0.310
_refine_ls_extinction_coef 0.0036(11)
_refine_ls_extinction_expression Fc^*^=kFc[1+0.001xFc^2^\l^3^/sin(2\q)]^-1/4^
_refine_ls_extinction_method 'SHELXL97 (Sheldrick, 2008)'
_refine_ls_goodness_of_fit_ref 1.023
_refine_ls_hydrogen_treatment constr
_refine_ls_matrix_type full
_refine_ls_number_parameters 221
_refine_ls_number_reflns 2487
_refine_ls_number_restraints 40
_refine_ls_restrained_S_all 1.044
_refine_ls_R_factor_all 0.1167
_refine_ls_R_factor_gt 0.0654
_refine_ls_shift/su_max 0.001
_refine_ls_shift/su_mean 0.001
_refine_ls_structure_factor_coef Fsqd
_refine_ls_weighting_details 'calc w=1/[\s^2^(Fo^2^)+(0.0936P)^2^+1.8503P] where P=(Fo^2^+2Fc^2^)/3'
_refine_ls_weighting_scheme calc
_refine_ls_wR_factor_gt 0.1708
_refine_ls_wR_factor_ref 0.2173
_reflns_number_gt 1433
_reflns_number_total 2487
_reflns_threshold_expression I>2\s(I)
_cod_data_source_file hb5852.cif
_cod_data_source_block I
_cod_database_code 2230013
_cod_database_fobs_code 2230013

loop_
_symmetry_equiv_pos_as_xyz
'x, y, z'
'-x+1/2, -y, z+1/2'
'-x, y+1/2, -z+1/2'
'x+1/2, -y+1/2, -z'
'-x, -y, -z'
'x-1/2, y, -z-1/2'
'x, -y-1/2, z-1/2'
'-x-1/2, y-1/2, z'

loop_
_atom_site_type_symbol
_atom_site_label
_atom_site_fract_x
_atom_site_fract_y
_atom_site_fract_z
_atom_site_U_iso_or_equiv
_atom_site_adp_type
_atom_site_calc_flag
_atom_site_refinement_flags
_atom_site_occupancy
_atom_site_disorder_assembly
_atom_site_disorder_group
O O1 0.975(3) 0.868(3) 0.4716(10) 0.092(4) Uani d PDU 0.50 A 1
O O2 1.1108(6) 0.774(4) 0.5041(14) 0.087(3) Uani d PDU 0.50 A 1
O O1' 0.974(3) 0.835(3) 0.4633(9) 0.092(4) Uani d PD 0.50 A 2
O O2' 1.1072(6) 0.804(4) 0.5128(14) 0.087(3) Uani d PD 0.50 A 2
O O3 0.84634(19) 0.2233(3) 0.64513(11) 0.0615(8) Uani d . 1 . .
O O4 0.67456(19) 0.1707(3) 0.70172(11) 0.0596(8) Uani d . 1 . .
O O5 0.1877(10) 0.4334(12) 0.7162(4) 0.100(3) Uani d PDU 0.50 B 1
O O6 0.2086(12) 0.5041(11) 0.6323(4) 0.112(3) Uani d PDU 0.50 B 1
O O5' 0.1823(10) 0.3657(12) 0.6995(4) 0.100(3) Uani d PD 0.50 B 2
O O6' 0.2166(12) 0.5728(10) 0.6491(4) 0.112(3) Uani d PD 0.50 B 2
N N1 1.0204(3) 0.7784(4) 0.50161(13) 0.0710(11) Uani d D 1 . .
N N2 0.71486(19) 0.3916(4) 0.65368(12) 0.0489(8) Uani d . 1 . .
H H2 0.6951 0.4882 0.6471 0.059 Uiso calc R 1 . .
N N3 0.2410(3) 0.4541(4) 0.67600(15) 0.0986(15) Uani d D 1 . .
C C1 0.8597(2) 0.4671(4) 0.60108(14) 0.0462(9) Uani d . 1 . .
C C2 0.9620(3) 0.4820(5) 0.60666(15) 0.0518(10) Uani d . 1 A .
H H2A 0.9955 0.4218 0.6323 0.062 Uiso calc R 1 . .
C C3 1.0139(3) 0.5855(5) 0.57437(15) 0.0524(10) Uani d . 1 . .
H H3 1.0821 0.5976 0.5784 0.063 Uiso calc R 1 A .
C C4 0.9630(3) 0.6702(4) 0.53628(14) 0.0525(10) Uani d D 1 A .
C C5 0.8623(3) 0.6587(5) 0.52915(15) 0.0576(11) Uani d . 1 . .
H H5 0.8299 0.7174 0.5027 0.069 Uiso calc R 1 A .
C C6 0.8110(3) 0.5574(5) 0.56230(15) 0.0546(10) Uani d . 1 A .
H H6 0.7425 0.5492 0.5587 0.066 Uiso calc R 1 . .
C C7 0.8080(3) 0.3493(4) 0.63559(15) 0.0468(9) Uani d . 1 . .
C C8 0.6499(3) 0.2939(5) 0.68146(14) 0.0475(9) Uani d . 1 . .
C C9 0.5444(2) 0.3483(4) 0.68244(14) 0.0458(9) Uani d . 1 . .
C C10 0.4802(3) 0.2851(5) 0.72057(15) 0.0578(11) Uani d . 1 B .
H H10 0.5048 0.2180 0.7471 0.069 Uiso calc R 1 . .
C C11 0.3815(3) 0.3200(6) 0.71968(17) 0.0691(13) Uani d . 1 . .
H H11 0.3385 0.2783 0.7454 0.083 Uiso calc R 1 B .
C C12 0.3472(3) 0.4188(5) 0.67959(17) 0.0628(11) Uani d D 1 B .
C C13 0.4080(3) 0.4851(5) 0.64193(17) 0.0628(11) Uani d . 1 . .
H H13 0.3828 0.5532 0.6158 0.075 Uiso calc R 1 B .
C C14 0.5079(3) 0.4492(5) 0.64323(15) 0.0532(10) Uani d . 1 B .
H H14 0.5507 0.4929 0.6177 0.064 Uiso calc R 1 . .

loop_
_atom_site_aniso_label
_atom_site_aniso_U_11
_atom_site_aniso_U_22
_atom_site_aniso_U_33
_atom_site_aniso_U_12
_atom_site_aniso_U_13
_atom_site_aniso_U_23
O1 0.125(3) 0.080(8) 0.071(6) -0.005(6) 0.007(5) 0.026(5)
O2 0.083(2) 0.087(9) 0.093(8) -0.014(2) 0.032(3) 0.006(5)
O1' 0.125(3) 0.080(8) 0.071(6) -0.005(6) 0.007(5) 0.026(5)
O2' 0.083(2) 0.087(9) 0.093(8) -0.014(2) 0.032(3) 0.006(5)
O3 0.0501(15) 0.0421(17) 0.092(2) 0.0075(12) 0.0066(14) 0.0080(14)
O4 0.0601(17) 0.0487(17) 0.0699(17) 0.0045(13) 0.0018(13) 0.0090(14)
O5 0.059(2) 0.131(8) 0.109(6) 0.003(5) 0.022(4) 0.021(5)
O6 0.066(3) 0.164(7) 0.105(5) 0.017(6) -0.015(4) 0.031(5)
O5' 0.059(2) 0.131(8) 0.109(6) 0.003(5) 0.022(4) 0.021(5)
O6' 0.066(3) 0.164(7) 0.105(5) 0.017(6) -0.015(4) 0.031(5)
N1 0.088(3) 0.064(3) 0.061(2) -0.001(2) 0.018(2) 0.007(2)
N2 0.0411(16) 0.0393(18) 0.066(2) 0.0004(14) 0.0043(14) 0.0044(15)
N3 0.054(2) 0.150(4) 0.091(3) 0.011(3) 0.005(2) 0.040(3)
C1 0.045(2) 0.043(2) 0.051(2) 0.0012(16) 0.0009(16) -0.0034(17)
C2 0.047(2) 0.055(2) 0.053(2) 0.0058(18) -0.0012(17) 0.0064(19)
C3 0.047(2) 0.055(2) 0.055(2) -0.0038(18) 0.0067(18) -0.0019(19)
C4 0.063(3) 0.049(2) 0.045(2) -0.0002(19) 0.0097(18) 0.0019(18)
C5 0.065(3) 0.060(3) 0.048(2) 0.013(2) -0.0016(19) 0.0076(19)
C6 0.048(2) 0.059(3) 0.057(2) 0.0057(19) -0.0044(18) 0.001(2)
C7 0.042(2) 0.038(2) 0.060(2) 0.0013(17) -0.0050(17) -0.0045(18)
C8 0.049(2) 0.044(2) 0.050(2) -0.0030(18) -0.0013(17) 0.0001(18)
C9 0.044(2) 0.042(2) 0.051(2) -0.0036(17) -0.0047(17) -0.0007(17)
C10 0.054(2) 0.069(3) 0.051(2) 0.0032(19) 0.0006(18) 0.014(2)
C11 0.054(2) 0.094(4) 0.059(3) 0.001(2) 0.008(2) 0.016(2)
C12 0.037(2) 0.087(3) 0.064(3) 0.000(2) 0.0038(19) 0.012(2)
C13 0.052(2) 0.073(3) 0.063(3) 0.003(2) -0.009(2) 0.015(2)
C14 0.046(2) 0.056(2) 0.058(2) -0.0063(18) 0.0020(18) 0.0086(19)

loop_
_atom_type_symbol
_atom_type_description
_atom_type_scat_dispersion_real
_atom_type_scat_dispersion_imag
_atom_type_scat_source
C C 0.0033 0.0016 'International Tables Vol C Tables 4.2.6.8 and 6.1.1.4'
H H 0.0000 0.0000 'International Tables Vol C Tables 4.2.6.8 and 6.1.1.4'
N N 0.0061 0.0033 'International Tables Vol C Tables 4.2.6.8 and 6.1.1.4'
O O 0.0106 0.0060 'International Tables Vol C Tables 4.2.6.8 and 6.1.1.4'

loop_
_geom_angle_atom_site_label_1
_geom_angle_atom_site_label_2
_geom_angle_atom_site_label_3
_geom_angle_site_symmetry_1
_geom_angle_site_symmetry_3
_geom_angle
_geom_angle_publ_flag
O2 N1 O1 . . 123(3) ?
O2' N1 O1' . . 126(3) ?
O2 N1 C4 . . 118.4(19) ?
O2' N1 C4 . . 118.9(19) ?
O1 N1 C4 . . 118(2) ?
O1' N1 C4 . . 115(2) ?
C7 N2 C8 . . 125.2(3) ?
C7 N2 H2 . . 117.4 ?
C8 N2 H2 . . 117.4 ?
O5 N3 O6 . . 122.7(12) ?
O5 N3 O6' . . 112.7(10) ?
O5' N3 O6' . . 124.8(12) ?
O5 N3 C12 . . 119.4(8) ?
O6 N3 C12 . . 117.9(9) ?
O5' N3 C12 . . 118.2(8) ?
O6' N3 C12 . . 117.0(9) ?
C2 C1 C6 . . 119.0(3) ?
C2 C1 C7 . . 118.0(3) ?
C6 C1 C7 . . 123.0(3) ?
C3 C2 C1 . . 120.3(3) ?
C3 C2 H2A . . 119.9 ?
C1 C2 H2A . . 119.9 ?
C4 C3 C2 . . 118.6(4) ?
C4 C3 H3 . . 120.7 ?
C2 C3 H3 . . 120.7 ?
C3 C4 C5 . . 123.1(3) ?
C3 C4 N1 . . 117.7(4) ?
C5 C4 N1 . . 119.3(3) ?
C4 C5 C6 . . 117.8(3) ?
C4 C5 H5 . . 121.1 ?
C6 C5 H5 . . 121.1 ?
C5 C6 C1 . . 121.2(4) ?
C5 C6 H6 . . 119.4 ?
C1 C6 H6 . . 119.4 ?
O3 C7 N2 . . 123.7(3) ?
O3 C7 C1 . . 120.5(3) ?
N2 C7 C1 . . 115.7(3) ?
O4 C8 N2 . . 123.4(3) ?
O4 C8 C9 . . 121.6(3) ?
N2 C8 C9 . . 115.0(3) ?
C14 C9 C10 . . 119.5(3) ?
C14 C9 C8 . . 121.2(3) ?
C10 C9 C8 . . 119.0(3) ?
C11 C10 C9 . . 120.9(4) ?
C11 C10 H10 . . 119.5 ?
C9 C10 H10 . . 119.5 ?
C10 C11 C12 . . 118.2(4) ?
C10 C11 H11 . . 120.9 ?
C12 C11 H11 . . 120.9 ?
C13 C12 C11 . . 122.7(4) ?
C13 C12 N3 . . 117.5(4) ?
C11 C12 N3 . . 119.8(3) ?
C12 C13 C14 . . 118.6(4) ?
C12 C13 H13 . . 120.7 ?
C14 C13 H13 . . 120.7 ?
C13 C14 C9 . . 120.0(3) ?
C13 C14 H14 . . 120.0 ?
C9 C14 H14 . . 120.0 ?

loop_
_geom_bond_atom_site_label_1
_geom_bond_atom_site_label_2
_geom_bond_site_symmetry_2
_geom_bond_distance
_geom_bond_publ_flag
O1 N1 . 1.228(7) ?
O2 N1 . 1.221(7) ?
O1' N1 . 1.228(7) ?
O2' N1 . 1.222(7) ?
O3 C7 . 1.214(4) ?
O4 C8 . 1.209(4) ?
O5 N3 . 1.235(7) ?
O6 N3 . 1.237(7) ?
O5' N3 . 1.236(7) ?
O6' N3 . 1.254(7) ?
N1 C4 . 1.475(5) ?
N2 C7 . 1.380(4) ?
N2 C8 . 1.388(4) ?
N2 H2 . 0.8800 ?
N3 C12 . 1.466(5) ?
C1 C2 . 1.391(5) ?
C1 C6 . 1.391(5) ?
C1 C7 . 1.488(5) ?
C2 C3 . 1.378(5) ?
C2 H2A . 0.9300 ?
C3 C4 . 1.367(5) ?
C3 H3 . 0.9300 ?
C4 C5 . 1.372(5) ?
C5 C6 . 1.374(5) ?
C5 H5 . 0.9300 ?
C6 H6 . 0.9300 ?
C8 C9 . 1.496(5) ?
C9 C14 . 1.383(5) ?
C9 C10 . 1.385(5) ?
C10 C11 . 1.363(5) ?
C10 H10 . 0.9300 ?
C11 C12 . 1.377(6) ?
C11 H11 . 0.9300 ?
C12 C13 . 1.360(6) ?
C13 C14 . 1.381(5) ?
C13 H13 . 0.9300 ?
C14 H14 . 0.9300 ?

loop_
_geom_hbond_atom_site_label_D
_geom_hbond_atom_site_label_H
_geom_hbond_atom_site_label_A
_geom_hbond_site_symmetry_A
_geom_hbond_distance_DH
_geom_hbond_distance_HA
_geom_hbond_distance_DA
_geom_hbond_angle_DHA
_geom_hbond_publ_flag
N2 H2 O3 8_765 0.88 2.08 2.951(4) 170 yes

loop_
_geom_torsion_atom_site_label_1
_geom_torsion_atom_site_label_2
_geom_torsion_atom_site_label_3
_geom_torsion_atom_site_label_4
_geom_torsion_site_symmetry_1
_geom_torsion_site_symmetry_2
_geom_torsion_site_symmetry_3
_geom_torsion_site_symmetry_4
_geom_torsion
_geom_torsion_publ_flag
C6 C1 C2 C3 . . . . 0.4(5) ?
C7 C1 C2 C3 . . . . 177.8(3) ?
C1 C2 C3 C4 . . . . -1.3(6) ?
C2 C3 C4 C5 . . . . 1.0(6) ?
C2 C3 C4 N1 . . . . -179.0(3) ?
O2 N1 C4 C3 . . . . 8.3(14) ?
O2' N1 C4 C3 . . . . -9.7(14) ?
O1 N1 C4 C3 . . . . -171.8(14) ?
O1' N1 C4 C3 . . . . 170.3(14) ?
O2 N1 C4 C5 . . . . -171.7(14) ?
O2' N1 C4 C5 . . . . 170.3(14) ?
O1 N1 C4 C5 . . . . 8.2(14) ?
O1' N1 C4 C5 . . . . -9.7(14) ?
C3 C4 C5 C6 . . . . 0.3(6) ?
N1 C4 C5 C6 . . . . -179.7(3) ?
C4 C5 C6 C1 . . . . -1.3(6) ?
C2 C1 C6 C5 . . . . 1.0(6) ?
C7 C1 C6 C5 . . . . -176.3(3) ?
C8 N2 C7 O3 . . . . -4.9(6) ?
C8 N2 C7 C1 . . . . 173.0(3) ?
C2 C1 C7 O3 . . . . -38.2(5) ?
C6 C1 C7 O3 . . . . 139.1(4) ?
C2 C1 C7 N2 . . . . 143.8(3) ?
C6 C1 C7 N2 . . . . -38.9(5) ?
C7 N2 C8 O4 . . . . 14.3(6) ?
C7 N2 C8 C9 . . . . -162.8(3) ?
O4 C8 C9 C14 . . . . -153.9(4) ?
N2 C8 C9 C14 . . . . 23.3(5) ?
O4 C8 C9 C10 . . . . 20.4(5) ?
N2 C8 C9 C10 . . . . -162.4(3) ?
C14 C9 C10 C11 . . . . 0.6(6) ?
C8 C9 C10 C11 . . . . -173.8(4) ?
C9 C10 C11 C12 . . . . 0.5(6) ?
C10 C11 C12 C13 . . . . -1.5(7) ?
C10 C11 C12 N3 . . . . 177.6(4) ?
O5 N3 C12 C13 . . . . -160.6(6) ?
O6 N3 C12 C13 . . . . 19.3(6) ?
O5' N3 C12 C13 . . . . 161.1(6) ?
O6' N3 C12 C13 . . . . -18.9(6) ?
O5 N3 C12 C11 . . . . 20.2(6) ?
O6 N3 C12 C11 . . . . -159.9(6) ?
O5' N3 C12 C11 . . . . -18.1(6) ?
O6' N3 C12 C11 . . . . 161.9(6) ?
C11 C12 C13 C14 . . . . 1.4(7) ?
N3 C12 C13 C14 . . . . -177.7(4) ?
C12 C13 C14 C9 . . . . -0.3(6) ?
C10 C9 C14 C13 . . . . -0.7(6) ?
C8 C9 C14 C13 . . . . 173.5(4) ?
